data_4322197
loop_
_publ_author_name
'Pingrong Wei'
'Timothy Keizer'
'David A. Atwood'

_publ_section_title
;
 Synthesis and Structures of Salen-Supported Borates Containing Siloxides
;
_journal_name_full 'Inorganic Chemistry'
_journal_page_first 3914
_journal_page_last 3918
_journal_paper_doi 10.1021/ic9812003
_journal_volume 38
_journal_year 1999
_chemical_formula_sum 'C45 H39 B N O3 Si2'
_chemical_formula_weight 708.76
_chemical_name_systematic
; 

 ? 

;
_space_group_IT_number 2
_symmetry_cell_setting triclinic
_symmetry_space_group_name_Hall '-P 1'
_symmetry_space_group_name_H-M 'P -1'
_atom_sites_solution_hydrogens geom
_atom_sites_solution_primary direct
_atom_sites_solution_secondary difmap
_audit_creation_method SHELXL
_cell_angle_alpha 65.8380(10)
_cell_angle_beta 61.1040(10)
_cell_angle_gamma 64.2100(10)
_cell_formula_units_Z 2
_cell_length_a 13.6279(9)
_cell_length_b 13.6578(9)
_cell_length_c 14.0519(10)
_cell_measurement_reflns_used 4374
_cell_measurement_temperature 298(2)
_cell_measurement_theta_max 19.50
_cell_measurement_theta_min 1.36
_cell_volume 1994.9(2)
_computing_structure_refinement 'SHELXL-93 (Sheldrick, 1993)'
_computing_structure_solution 'SHELXS-86 (Sheldrick, 1990)'
_diffrn_ambient_temperature 298(2)
_diffrn_radiation_monochromator graphite
_diffrn_radiation_source 'fine-focus sealed tube'
_diffrn_radiation_type MoK\a
_diffrn_radiation_wavelength 0.71073
_diffrn_reflns_av_R_equivalents 0.0424
_diffrn_reflns_av_sigmaI/netI 0.0413
_diffrn_reflns_limit_h_max 18
_diffrn_reflns_limit_h_min -17
_diffrn_reflns_limit_k_max 8
_diffrn_reflns_limit_k_min -18
_diffrn_reflns_limit_l_max 18
_diffrn_reflns_limit_l_min -18
_diffrn_reflns_number 6629
_diffrn_reflns_theta_max 21.00
_diffrn_reflns_theta_min 1.71
_exptl_absorpt_coefficient_mu 0.129
_exptl_crystal_colour pale_yellow
_exptl_crystal_density_diffrn 1.180
_exptl_crystal_description cube
_exptl_crystal_F_000 746
_exptl_crystal_size_max 0.4
_exptl_crystal_size_mid 0.4
_exptl_crystal_size_min 0.4
_refine_diff_density_max 0.132
_refine_diff_density_min -0.232
_refine_diff_density_rms 0.036
_refine_ls_extinction_method none
_refine_ls_goodness_of_fit_all 0.544
_refine_ls_goodness_of_fit_obs 0.526
_refine_ls_matrix_type full
_refine_ls_number_parameters 469
_refine_ls_number_reflns 4100
_refine_ls_number_restraints 0
_refine_ls_restrained_S_all 0.544
_refine_ls_restrained_S_obs 0.526
_refine_ls_R_factor_all 0.0567
_refine_ls_R_factor_obs 0.0461
_refine_ls_shift/esd_max 0.000
_refine_ls_shift/esd_mean 0.000
_refine_ls_structure_factor_coef Fsqd
_refine_ls_weighting_details 'w=1/[\s^2^(Fo^2^)+(0.1104P)^2^+8.6749P] where P=(Fo^2^+2Fc^2^)/3'
_refine_ls_weighting_scheme calc
_refine_ls_wR_factor_all 0.1350
_refine_ls_wR_factor_obs 0.1194
_reflns_number_observed 3491
_reflns_number_total 4100
_reflns_observed_criterion >2sigma(I)
_cod_data_source_file ic9812003_2.cif
_cod_data_source_block j
_cod_depositor_comments
;
The following automatic conversions were performed:

'_refine_ls_weighting_scheme' value 'calc
w=1/[\s^2^(Fo^2^)+(0.1104P)^2^+8.6749P] where P=(Fo^2^+2Fc^2^)/3' was
changed to 'calc'. New tag '_refine_ls_weighting_details' was
created. The value of the new tag was set to
'w=1/[\s^2^(Fo^2^)+(0.1104P)^2^+8.6749P] where P=(Fo^2^+2Fc^2^)/3'.

Automatic conversion script
Id: cif_fix_values 3143 2015-03-26 13:38:13Z robertas 
;
_cod_database_code 4322197

loop_
_symmetry_equiv_pos_as_xyz
'x, y, z'
'-x, -y, -z'

loop_
_atom_site_aniso_label
_atom_site_aniso_U_11
_atom_site_aniso_U_22
_atom_site_aniso_U_33
_atom_site_aniso_U_23
_atom_site_aniso_U_13
_atom_site_aniso_U_12
B1 0.042(2) 0.045(2) 0.042(2) -0.011(2) -0.016(2) -0.014(2)
Si1 0.0454(6) 0.0438(6) 0.0490(6) -0.0060(5) -0.0227(5) -0.0161(5)
Si2 0.0455(6) 0.0403(6) 0.0517(6) -0.0128(5) -0.0227(5) -0.0136(4)
O1 0.061(2) 0.077(2) 0.0425(15) -0.0129(13) -0.0167(13) -0.0252(14)
O2 0.0476(14) 0.0480(14) 0.0572(15) -0.0115(11) -0.0273(12) -0.0141(11)
O3 0.0472(13) 0.0415(13) 0.0532(14) -0.0118(11) -0.0242(11) -0.0148(11)
N1 0.047(2) 0.040(2) 0.059(2) -0.0067(15) -0.022(2) -0.0171(14)
C1 0.081(3) 0.095(4) 0.046(3) 0.004(2) -0.029(2) -0.048(3)
C2 0.123(5) 0.170(6) 0.055(3) -0.005(3) -0.041(3) -0.068(4)
C3 0.168(7) 0.218(9) 0.065(4) 0.012(5) -0.065(5) -0.093(7)
C4 0.175(8) 0.194(9) 0.114(7) 0.038(6) -0.104(6) -0.080(7)
C5 0.128(5) 0.113(5) 0.124(5) 0.032(4) -0.091(4) -0.039(4)
C6 0.084(3) 0.075(3) 0.069(3) 0.012(3) -0.044(3) -0.035(3)
C7 0.061(3) 0.046(2) 0.089(3) -0.003(2) -0.032(2) -0.017(2)
C8 0.053(2) 0.057(2) 0.080(3) -0.033(2) -0.023(2) -0.016(2)
C9 0.049(2) 0.068(2) 0.059(2) -0.032(2) -0.018(2) -0.015(2)
C10 0.045(2) 0.042(2) 0.053(2) -0.008(2) -0.019(2) -0.012(2)
C11 0.093(3) 0.066(3) 0.054(3) -0.003(2) -0.027(2) -0.034(2)
C12 0.127(4) 0.065(3) 0.072(3) 0.017(3) -0.033(3) -0.042(3)
C13 0.112(4) 0.052(3) 0.111(5) -0.009(3) -0.029(3) -0.035(3)
C14 0.103(4) 0.067(3) 0.106(4) -0.019(3) -0.044(3) -0.039(3)
C15 0.086(3) 0.051(2) 0.080(3) -0.002(2) -0.045(2) -0.029(2)
C16 0.052(2) 0.049(2) 0.057(2) -0.005(2) -0.028(2) -0.014(2)
C17 0.057(3) 0.075(3) 0.096(3) -0.029(3) -0.026(3) -0.015(2)
C18 0.055(3) 0.110(4) 0.112(4) -0.045(4) -0.017(3) -0.006(3)
C19 0.091(4) 0.070(3) 0.082(3) -0.030(3) -0.022(3) 0.002(3)
C20 0.099(4) 0.054(3) 0.066(3) -0.015(2) -0.023(3) -0.024(3)
C21 0.069(3) 0.051(2) 0.053(2) -0.007(2) -0.020(2) -0.022(2)
C22 0.053(2) 0.052(2) 0.056(2) 0.001(2) -0.030(2) -0.029(2)
C23 0.084(3) 0.050(3) 0.078(3) 0.004(2) -0.050(2) -0.027(2)
C24 0.130(5) 0.059(3) 0.105(4) 0.020(3) -0.087(4) -0.038(3)
C25 0.147(5) 0.098(4) 0.073(3) 0.022(3) -0.072(4) -0.072(4)
C26 0.107(4) 0.101(4) 0.061(3) -0.005(3) -0.042(3) -0.050(3)
C27 0.073(3) 0.071(3) 0.059(3) -0.005(2) -0.038(2) -0.026(2)
C28 0.051(2) 0.044(2) 0.064(3) -0.019(2) -0.027(2) -0.012(2)
C29 0.101(3) 0.060(3) 0.065(3) -0.023(2) -0.038(3) -0.013(2)
C30 0.122(4) 0.088(4) 0.067(3) -0.037(3) -0.028(3) -0.021(3)
C31 0.092(4) 0.079(4) 0.101(4) -0.054(3) -0.028(3) -0.007(3)
C32 0.086(3) 0.052(3) 0.099(4) -0.032(3) -0.044(3) 0.003(2)
C33 0.065(3) 0.055(3) 0.074(3) -0.023(2) -0.027(2) -0.012(2)
C34 0.052(2) 0.045(2) 0.052(2) -0.013(2) -0.025(2) -0.017(2)
C35 0.070(3) 0.051(2) 0.101(3) -0.017(2) -0.049(2) -0.016(2)
C36 0.087(3) 0.065(3) 0.138(4) -0.010(3) -0.070(3) -0.036(3)
C37 0.067(3) 0.086(4) 0.138(4) -0.027(3) -0.060(3) -0.024(3)
C38 0.062(3) 0.082(3) 0.145(5) -0.052(3) -0.057(3) -0.001(2)
C39 0.060(3) 0.064(3) 0.102(3) -0.037(2) -0.041(2) -0.013(2)
C40 0.055(2) 0.035(2) 0.055(2) -0.010(2) -0.025(2) -0.014(2)
C41 0.072(3) 0.055(2) 0.065(3) -0.003(2) -0.037(2) -0.027(2)
C42 0.102(4) 0.070(3) 0.084(3) 0.001(3) -0.065(3) -0.030(3)
C43 0.129(4) 0.072(3) 0.058(3) 0.004(2) -0.050(3) -0.043(3)
C44 0.096(3) 0.071(3) 0.061(3) -0.001(2) -0.027(3) -0.042(3)
C45 0.068(3) 0.061(2) 0.055(3) -0.006(2) -0.026(2) -0.027(2)

loop_
_atom_site_label
_atom_site_type_symbol
_atom_site_fract_x
_atom_site_fract_y
_atom_site_fract_z
_atom_site_U_iso_or_equiv
_atom_site_thermal_displace_type
_atom_site_occupancy
_atom_site_calc_flag
_atom_site_refinement_flags
_atom_site_disorder_group
B1 B 0.1959(3) 0.4108(3) 0.2645(3) 0.0421(10) Uani 1 d . .
Si1 Si 0.41442(8) 0.33299(8) 0.30029(8) 0.0447(3) Uani 1 d . .
Si2 Si 0.07705(8) 0.24266(8) 0.36820(8) 0.0429(3) Uani 1 d . .
O1 O 0.2439(2) 0.4283(2) 0.1411(2) 0.0599(7) Uani 1 d . .
O2 O 0.2864(2) 0.3483(2) 0.3080(2) 0.0481(6) Uani 1 d . .
O3 O 0.1015(2) 0.3630(2) 0.3181(2) 0.0442(6) Uani 1 d . .
N1 N 0.1363(2) 0.5354(2) 0.2854(2) 0.0480(7) Uani 1 d . .
C1 C 0.1769(4) 0.5094(4) 0.0823(3) 0.0710(12) Uani 1 d . .
C2 C 0.1983(5) 0.5006(6) -0.0222(4) 0.112(2) Uani 1 d . .
H2A H 0.2569(5) 0.4405(6) -0.0511(4) 0.134 Uiso 1 calc R .
C3 C 0.1287(8) 0.5853(9) -0.0819(5) 0.144(3) Uani 1 d . .
H3A H 0.1402(8) 0.5804(9) -0.1509(5) 0.173 Uiso 1 calc R .
C4 C 0.0440(8) 0.6751(8) -0.0409(7) 0.156(3) Uani 1 d . .
H4A H -0.0024(8) 0.7290(8) -0.0813(7) 0.188 Uiso 1 calc R .
C5 C 0.0268(6) 0.6864(5) 0.0580(6) 0.124(2) Uani 1 d . .
H5A H -0.0289(6) 0.7492(5) 0.0838(6) 0.148 Uiso 1 calc R .
C6 C 0.0938(4) 0.6025(4) 0.1212(4) 0.0754(13) Uani 1 d . .
C7 C 0.0859(4) 0.6149(3) 0.2199(4) 0.0683(12) Uani 1 d . .
H7A H 0.0423(4) 0.6837(3) 0.2381(4) 0.082 Uiso 1 calc R .
C8 C 0.1298(3) 0.5555(3) 0.3833(3) 0.0586(10) Uani 1 d . .
H8A H 0.0909(3) 0.6345(3) 0.3822(3) 0.070 Uiso 1 calc R .
H8B H 0.2086(3) 0.5375(3) 0.3794(3) 0.070 Uiso 1 calc R .
C9 C 0.0634(3) 0.4853(3) 0.4918(3) 0.0543(10) Uani 1 d . .
H9A H 0.0661(3) 0.4964(3) 0.5544(3) 0.065 Uiso 1 calc R .
H9B H 0.1019(3) 0.4065(3) 0.4921(3) 0.065 Uiso 1 calc R .
C10 C 0.4443(3) 0.4711(3) 0.2450(3) 0.0477(9) Uani 1 d . .
C11 C 0.4409(4) 0.5370(4) 0.1405(3) 0.0719(12) Uani 1 d . .
H11A H 0.4237(4) 0.5116(4) 0.0998(3) 0.086 Uiso 1 calc R .
C12 C 0.4624(5) 0.6400(4) 0.0953(4) 0.097(2) Uani 1 d . .
H12A H 0.4602(5) 0.6828(4) 0.0247(4) 0.117 Uiso 1 calc R .
C13 C 0.4871(5) 0.6787(4) 0.1547(5) 0.098(2) Uani 1 d . .
H13A H 0.5037(5) 0.7469(4) 0.1234(5) 0.117 Uiso 1 calc R .
C14 C 0.4874(4) 0.6183(4) 0.2585(5) 0.0852(14) Uani 1 d . .
H14A H 0.5012(4) 0.6459(4) 0.2999(5) 0.102 Uiso 1 calc R .
C15 C 0.4670(4) 0.5152(3) 0.3023(4) 0.0676(11) Uani 1 d . .
H15A H 0.4687(4) 0.4737(3) 0.3733(4) 0.081 Uiso 1 calc R .
C16 C 0.5302(3) 0.2381(3) 0.2075(3) 0.0530(9) Uani 1 d . .
C17 C 0.6467(4) 0.2380(4) 0.1579(4) 0.0764(12) Uani 1 d . .
H17A H 0.6672(4) 0.2878(4) 0.1692(4) 0.092 Uiso 1 calc R .
C18 C 0.7329(4) 0.1648(5) 0.0918(5) 0.099(2) Uani 1 d . .
H18A H 0.8105(4) 0.1650(5) 0.0604(5) 0.119 Uiso 1 calc R .
C19 C 0.7035(5) 0.0925(4) 0.0729(4) 0.092(2) Uani 1 d . .
H19A H 0.7611(5) 0.0442(4) 0.0277(4) 0.111 Uiso 1 calc R .
C20 C 0.5893(5) 0.0908(3) 0.1204(4) 0.0759(13) Uani 1 d . .
H20A H 0.5696(5) 0.0412(3) 0.1078(4) 0.091 Uiso 1 calc R .
C21 C 0.5042(4) 0.1627(3) 0.1866(3) 0.0594(10) Uani 1 d . .
H21A H 0.4271(4) 0.1609(3) 0.2183(3) 0.071 Uiso 1 calc R .
C22 C 0.4169(3) 0.2658(3) 0.4458(3) 0.0491(9) Uani 1 d . .
C23 C 0.4905(4) 0.1586(3) 0.4745(4) 0.0667(11) Uani 1 d . .
H23A H 0.5396(4) 0.1178(3) 0.4205(4) 0.080 Uiso 1 calc R .
C24 C 0.4920(5) 0.1116(4) 0.5824(5) 0.090(2) Uani 1 d . .
H24A H 0.5413(5) 0.0398(4) 0.6001(5) 0.108 Uiso 1 calc R .
C25 C 0.4215(6) 0.1705(5) 0.6621(4) 0.094(2) Uani 1 d . .
H25A H 0.4245(6) 0.1395(5) 0.7335(4) 0.113 Uiso 1 calc R .
C26 C 0.3459(5) 0.2756(5) 0.6379(4) 0.0828(14) Uani 1 d . .
H26A H 0.2963(5) 0.3150(5) 0.6930(4) 0.099 Uiso 1 calc R .
C27 C 0.3444(4) 0.3218(4) 0.5312(3) 0.0640(11) Uani 1 d . .
H27A H 0.2931(4) 0.3929(4) 0.5154(3) 0.077 Uiso 1 calc R .
C28 C 0.1865(3) 0.1425(3) 0.2787(3) 0.0496(9) Uani 1 d . .
C29 C 0.2204(4) 0.1789(4) 0.1622(4) 0.0741(12) Uani 1 d . .
H29A H 0.1920(4) 0.2545(4) 0.1294(4) 0.089 Uiso 1 calc R .
C30 C 0.2947(5) 0.1060(4) 0.0945(4) 0.093(2) Uani 1 d . .
H30A H 0.3158(5) 0.1324(4) 0.0170(4) 0.112 Uiso 1 calc R .
C31 C 0.3377(4) -0.0056(4) 0.1415(5) 0.0897(15) Uani 1 d . .
H31A H 0.3887(4) -0.0549(4) 0.0958(5) 0.108 Uiso 1 calc R .
C32 C 0.3059(4) -0.0446(4) 0.2550(4) 0.0791(13) Uani 1 d . .
H32A H 0.3342(4) -0.1206(4) 0.2870(4) 0.095 Uiso 1 calc R .
C33 C 0.2313(3) 0.0295(3) 0.3225(4) 0.0636(11) Uani 1 d . .
H33A H 0.2109(3) 0.0021(3) 0.3999(4) 0.076 Uiso 1 calc R .
C34 C -0.0724(3) 0.2686(3) 0.3741(3) 0.0458(9) Uani 1 d . .
C35 C -0.1026(4) 0.1839(3) 0.3741(4) 0.0674(11) Uani 1 d . .
H35A H -0.0451(4) 0.1160(3) 0.3633(4) 0.081 Uiso 1 calc R .
C36 C -0.2146(4) 0.1970(4) 0.3895(4) 0.0842(14) Uani 1 d . .
H36A H -0.2322(4) 0.1385(4) 0.3893(4) 0.101 Uiso 1 calc R .
C37 C -0.3000(4) 0.2957(4) 0.4051(4) 0.0874(15) Uani 1 d . .
H37A H -0.3762(4) 0.3045(4) 0.4166(4) 0.105 Uiso 1 calc R .
C38 C -0.2732(4) 0.3822(4) 0.4038(4) 0.0873(15) Uani 1 d . .
H38A H -0.3311(4) 0.4501(4) 0.4135(4) 0.105 Uiso 1 calc R .
C39 C -0.1603(3) 0.3683(3) 0.3880(4) 0.0665(11) Uani 1 d . .
H39A H -0.1431(3) 0.4278(3) 0.3867(4) 0.080 Uiso 1 calc R .
C40 C 0.0746(3) 0.1742(3) 0.5161(3) 0.0462(9) Uani 1 d . .
C41 C 0.1700(4) 0.1522(3) 0.5421(3) 0.0605(10) Uani 1 d . .
H41A H 0.2361(4) 0.1720(3) 0.4850(3) 0.073 Uiso 1 calc R .
C42 C 0.1694(4) 0.1019(4) 0.6495(4) 0.0776(13) Uani 1 d . .
H42A H 0.2342(4) 0.0886(4) 0.6643(4) 0.093 Uiso 1 calc R .
C43 C 0.0731(5) 0.0714(4) 0.7344(4) 0.0817(14) Uani 1 d . .
H43A H 0.0724(5) 0.0374(4) 0.8071(4) 0.098 Uiso 1 calc R .
C44 C -0.0227(4) 0.0911(4) 0.7121(4) 0.0760(12) Uani 1 d . .
H44A H -0.0882(4) 0.0704(4) 0.7696(4) 0.091 Uiso 1 calc R .
C45 C -0.0212(3) 0.1415(3) 0.6045(3) 0.0598(10) Uani 1 d . .
H45A H -0.0863(3) 0.1542(3) 0.5904(3) 0.072 Uiso 1 calc R .

loop_
_atom_type_symbol
_atom_type_description
_atom_type_scat_dispersion_real
_atom_type_scat_dispersion_imag
_atom_type_scat_source
C C 0.0033 0.0016 'International Tables Vol C Tables 4.2.6.8 and 6.1.1.4'
H H 0.0000 0.0000 'International Tables Vol C Tables 4.2.6.8 and 6.1.1.4'
B B 0.0013 0.0007 'International Tables Vol C Tables 4.2.6.8 and 6.1.1.4'
N N 0.0061 0.0033 'International Tables Vol C Tables 4.2.6.8 and 6.1.1.4'
O O 0.0106 0.0060 'International Tables Vol C Tables 4.2.6.8 and 6.1.1.4'
Si Si 0.0817 0.0704 'International Tables Vol C Tables 4.2.6.8 and 6.1.1.4'

loop_
_geom_angle_atom_site_label_1
_geom_angle_atom_site_label_2
_geom_angle_atom_site_label_3
_geom_angle
_geom_angle_site_symmetry_1
_geom_angle_site_symmetry_3
_geom_angle_publ_flag
O2 B1 O3 113.3(3) . . ?
O2 B1 O1 110.8(3) . . ?
O3 B1 O1 111.3(3) . . ?
O2 B1 N1 110.4(3) . . ?
O3 B1 N1 105.0(3) . . ?
O1 B1 N1 105.5(3) . . ?
O2 Si1 C16 109.90(14) . . ?
O2 Si1 C10 111.35(14) . . ?
C16 Si1 C10 109.5(2) . . ?
O2 Si1 C22 107.56(14) . . ?
C16 Si1 C22 108.8(2) . . ?
C10 Si1 C22 109.7(2) . . ?
O3 Si2 C28 112.58(14) . . ?
O3 Si2 C34 107.26(13) . . ?
C28 Si2 C34 108.56(15) . . ?
O3 Si2 C40 112.30(13) . . ?
C28 Si2 C40 108.8(2) . . ?
C34 Si2 C40 107.1(2) . . ?
C1 O1 B1 118.4(3) . . ?
B1 O2 Si1 147.8(2) . . ?
B1 O3 Si2 141.0(2) . . ?
C7 N1 C8 120.0(3) . . ?
C7 N1 B1 118.7(3) . . ?
C8 N1 B1 121.0(3) . . ?
O1 C1 C6 121.0(4) . . ?
O1 C1 C2 118.6(5) . . ?
C6 C1 C2 120.3(5) . . ?
C1 C2 C3 117.8(7) . . ?
C4 C3 C2 121.4(7) . . ?
C5 C4 C3 120.9(7) . . ?
C4 C5 C6 119.5(7) . . ?
C1 C6 C5 120.1(5) . . ?
C1 C6 C7 118.2(4) . . ?
C5 C6 C7 121.5(6) . . ?
N1 C7 C6 122.8(4) . . ?
N1 C8 C9 111.4(3) . . ?
C8 C9 C9 112.6(4) . 2_566 ?
C15 C10 C11 116.4(3) . . ?
C15 C10 Si1 124.7(3) . . ?
C11 C10 Si1 118.9(3) . . ?
C12 C11 C10 121.4(4) . . ?
C13 C12 C11 119.8(5) . . ?
C14 C13 C12 120.4(4) . . ?
C13 C14 C15 119.3(5) . . ?
C14 C15 C10 122.7(4) . . ?
C17 C16 C21 116.9(4) . . ?
C17 C16 Si1 121.6(3) . . ?
C21 C16 Si1 121.4(3) . . ?
C18 C17 C16 121.3(4) . . ?
C19 C18 C17 119.9(5) . . ?
C18 C19 C20 120.2(4) . . ?
C19 C20 C21 119.8(4) . . ?
C20 C21 C16 121.9(4) . . ?
C23 C22 C27 116.4(3) . . ?
C23 C22 Si1 122.4(3) . . ?
C27 C22 Si1 121.2(3) . . ?
C24 C23 C22 121.2(4) . . ?
C25 C24 C23 120.1(4) . . ?
C24 C25 C26 120.5(4) . . ?
C27 C26 C25 119.2(5) . . ?
C26 C27 C22 122.5(4) . . ?
C33 C28 C29 116.5(3) . . ?
C33 C28 Si2 123.1(3) . . ?
C29 C28 Si2 120.3(3) . . ?
C30 C29 C28 121.8(4) . . ?
C31 C30 C29 119.8(4) . . ?
C32 C31 C30 120.2(4) . . ?
C31 C32 C33 119.6(4) . . ?
C28 C33 C32 122.1(4) . . ?
C39 C34 C35 116.6(3) . . ?
C39 C34 Si2 122.4(3) . . ?
C35 C34 Si2 120.9(3) . . ?
C36 C35 C34 122.1(4) . . ?
C37 C36 C35 119.9(4) . . ?
C36 C37 C38 119.7(4) . . ?
C37 C38 C39 119.9(4) . . ?
C34 C39 C38 121.7(4) . . ?
C45 C40 C41 116.4(3) . . ?
C45 C40 Si2 122.1(3) . . ?
C41 C40 Si2 121.5(3) . . ?
C42 C41 C40 122.0(4) . . ?
C43 C42 C41 119.8(4) . . ?
C42 C43 C44 119.9(4) . . ?
C45 C44 C43 119.7(4) . . ?
C44 C45 C40 122.1(4) . . ?

loop_
_geom_bond_atom_site_label_1
_geom_bond_atom_site_label_2
_geom_bond_distance
_geom_bond_site_symmetry_2
_geom_bond_publ_flag
B1 O2 1.418(4) . ?
B1 O3 1.429(4) . ?
B1 O1 1.481(4) . ?
B1 N1 1.618(5) . ?
Si1 O2 1.617(2) . ?
Si1 C16 1.866(4) . ?
Si1 C10 1.869(3) . ?
Si1 C22 1.878(4) . ?
Si2 O3 1.615(2) . ?
Si2 C28 1.870(4) . ?
Si2 C34 1.874(3) . ?
Si2 C40 1.888(3) . ?
O1 C1 1.358(5) . ?
N1 C7 1.282(5) . ?
N1 C8 1.465(4) . ?
C1 C6 1.385(6) . ?
C1 C2 1.397(6) . ?
C2 C3 1.402(9) . ?
C3 C4 1.368(10) . ?
C4 C5 1.357(10) . ?
C5 C6 1.406(7) . ?
C6 C7 1.412(6) . ?
C8 C9 1.512(5) . ?
C9 C9 1.514(7) 2_566 ?
C10 C15 1.381(5) . ?
C10 C11 1.384(5) . ?
C11 C12 1.384(6) . ?
C12 C13 1.369(7) . ?
C13 C14 1.351(7) . ?
C14 C15 1.379(6) . ?
C16 C17 1.391(5) . ?
C16 C21 1.393(5) . ?
C17 C18 1.386(6) . ?
C18 C19 1.368(7) . ?
C19 C20 1.371(7) . ?
C20 C21 1.374(6) . ?
C22 C23 1.394(5) . ?
C22 C27 1.396(5) . ?
C23 C24 1.390(6) . ?
C24 C25 1.359(7) . ?
C25 C26 1.375(7) . ?
C26 C27 1.374(6) . ?
C28 C33 1.378(5) . ?
C28 C29 1.394(5) . ?
C29 C30 1.374(6) . ?
C30 C31 1.370(6) . ?
C31 C32 1.361(6) . ?
C32 C33 1.385(6) . ?
C34 C39 1.379(5) . ?
C34 C35 1.387(5) . ?
C35 C36 1.373(6) . ?
C36 C37 1.359(6) . ?
C37 C38 1.371(6) . ?
C38 C39 1.379(5) . ?
C40 C45 1.389(5) . ?
C40 C41 1.393(5) . ?
C41 C42 1.376(5) . ?
C42 C43 1.369(6) . ?
C43 C44 1.377(6) . ?
C44 C45 1.375(5) . ?
